data_2206123
loop_
_publ_author_name
'Huang, Xiao-Bo'
'Xu, Rong'
'Ding, Jin-Chang'
'Wu, Hua-Yue'
'Zhang, Xi-Chang'
'Liu, Miao-Chang'
'Xiao, Hong-Ping'

_publ_section_title
;
 (<i>Z</i>)-Ethyl
 3-(4-methylphenyl)-2-[(triphenylphosphoranylidene)amino]prop-2-enoate
;
_journal_issue 7
_journal_name_full 'Acta Crystallographica Section E'
_journal_page_first o2196
_journal_page_last o2197
_journal_paper_doi 10.1107/S1600536805018647
_journal_volume 61
_journal_year 2005
_chemical_formula_iupac 'C30 H28 N O2 P'
_chemical_formula_moiety 'C30 H28 N O2 P'
_chemical_formula_sum 'C30 H28 N O2 P'
_chemical_formula_weight 465.50
_chemical_melting_point 404.0(10)
_chemical_name_systematic
;(Z)-Ethyl
 3-(4-methylphenyl)-2-[(triphenylphosphoranylidene)amino]prop-2-enoate
;
_space_group_IT_number 14
_symmetry_cell_setting monoclinic
_symmetry_space_group_name_Hall '-P 2yn'
_symmetry_space_group_name_H-M 'P 1 21/n 1'
_atom_sites_solution_hydrogens geom
_atom_sites_solution_primary direct
_atom_sites_solution_secondary difmap
_audit_creation_method SHELXL97
_cell_angle_alpha 90.00
_cell_angle_beta 105.897(2)
_cell_angle_gamma 90.00
_cell_formula_units_Z 4
_cell_length_a 10.6177(8)
_cell_length_b 17.6052(13)
_cell_length_c 14.1076(10)
_cell_measurement_reflns_used 2173
_cell_measurement_temperature 298(2)
_cell_measurement_theta_max 24.12
_cell_measurement_theta_min 2.41
_cell_volume 2536.2(3)
_computing_cell_refinement 'SAINT (Bruker, 2002)'
_computing_data_collection 'SMART (Bruker, 2002)'
_computing_data_reduction SAINT
_computing_molecular_graphics 'SHELXTL (Bruker, 2002)'
_computing_publication_material SHELXL97
_computing_structure_refinement 'SHELXL97 (Sheldrick, 1997)'
_computing_structure_solution 'SHELXS97 (Sheldrick, 1997)'
_diffrn_ambient_temperature 298(2)
_diffrn_measured_fraction_theta_full 0.997
_diffrn_measured_fraction_theta_max 0.997
_diffrn_measurement_device_type 'Bruker APEX area-detector'
_diffrn_measurement_method '\f and \w'
_diffrn_radiation_monochromator graphite
_diffrn_radiation_source 'fine-focus sealed tube'
_diffrn_radiation_type MoK\a
_diffrn_radiation_wavelength 0.71073
_diffrn_reflns_av_R_equivalents 0.0426
_diffrn_reflns_av_sigmaI/netI 0.0562
_diffrn_reflns_limit_h_max 10
_diffrn_reflns_limit_h_min -12
_diffrn_reflns_limit_k_max 21
_diffrn_reflns_limit_k_min -20
_diffrn_reflns_limit_l_max 16
_diffrn_reflns_limit_l_min -14
_diffrn_reflns_number 13404
_diffrn_reflns_theta_full 25.23
_diffrn_reflns_theta_max 25.23
_diffrn_reflns_theta_min 1.89
_diffrn_standards_number 0
_exptl_absorpt_coefficient_mu 0.135
_exptl_absorpt_correction_T_max 0.979
_exptl_absorpt_correction_T_min 0.950
_exptl_absorpt_correction_type multi-scan
_exptl_absorpt_process_details '(SADABS; Bruker, 2002)'
_exptl_crystal_colour colourless
_exptl_crystal_density_diffrn 1.219
_exptl_crystal_density_method 'not measured'
_exptl_crystal_description block
_exptl_crystal_F_000 984
_exptl_crystal_size_max 0.38
_exptl_crystal_size_mid 0.17
_exptl_crystal_size_min 0.16
_refine_diff_density_max 0.333
_refine_diff_density_min -0.304
_refine_ls_extinction_method none
_refine_ls_goodness_of_fit_ref 1.095
_refine_ls_hydrogen_treatment constr
_refine_ls_matrix_type full
_refine_ls_number_parameters 309
_refine_ls_number_reflns 4560
_refine_ls_number_restraints 0
_refine_ls_restrained_S_all 1.095
_refine_ls_R_factor_all 0.0899
_refine_ls_R_factor_gt 0.0668
_refine_ls_shift/su_max 0.000
_refine_ls_shift/su_mean 0.000
_refine_ls_structure_factor_coef Fsqd
_refine_ls_weighting_details 'calc w = 1/[\s^2^(Fo^2^)+(0.0583P)^2^+1.0666P] where P = (Fo^2^+2Fc^2^)/3'
_refine_ls_weighting_scheme calc
_refine_ls_wR_factor_gt 0.1390
_refine_ls_wR_factor_ref 0.1495
_reflns_number_gt 3518
_reflns_number_total 4560
_reflns_threshold_expression I>2\s(I)
_cod_data_source_file bh6012.cif
_cod_data_source_block I
_cod_depositor_comments
;
The following automatic conversions were performed:
'_symmetry_cell_setting' value 'Monoclinic' changed to 'monoclinic'
according to '/home/saulius/struct/CIF-dictionaries/cif_core.dic'
dictionary named 'cif_core.dic' version 2.4.1 from 2010-06-29.

Automatic conversion script
Id: cif_fix_enum 1527 2010-12-29 10:47:43Z saulius 

The following automatic conversions were performed:

'_chemical_melting_point' value '403-405' was changed to '404.0(10)'
- the average value was taken and precision was estimated.

Automatic conversion script
Id: cif_fix_values 1646 2011-03-28 12:23:43Z adriana 

The following automatic conversions were performed:

'_chemical_melting_point' value '403-405' was changed to '404.0(10)'
- the average value was taken and precision was
estimated.

'_symmetry_cell_setting' value 'Monoclinic' changed to
'monoclinic' according to
/home/saulius/struct/CIF-dictionaries/cif_core.dic dictionary named
'cif_core.dic' version 2.4.1 from 2010-06-29.

Automatic conversion script
Id: cif_fix_values 1715 2011-07-08 13:25:40Z adriana 
;
_cod_original_sg_symbol_H-M 'P 21/n'
_cod_database_code 2206123
_cod_database_fobs_code 2206123

loop_
_symmetry_equiv_pos_as_xyz
'x, y, z'
'-x+1/2, y+1/2, -z+1/2'
'-x, -y, -z'
'x-1/2, -y-1/2, z-1/2'

loop_
_atom_site_label
_atom_site_fract_x
_atom_site_fract_y
_atom_site_fract_z
_atom_site_U_iso_or_equiv
_atom_site_adp_type
_atom_site_calc_flag
_atom_site_refinement_flags
_atom_site_occupancy
_atom_site_type_symbol
P1 0.19490(7) 0.18755(4) 0.13722(5) 0.0331(2) Uani d . 1 P
O1 0.0875(2) 0.18402(12) 0.30313(15) 0.0524(6) Uani d . 1 O
O2 0.2156(2) 0.16745(13) 0.45579(15) 0.0550(6) Uani d . 1 O
N1 0.2895(2) 0.14034(13) 0.22179(16) 0.0389(6) Uani d . 1 N
C1 0.2662(3) 0.18288(15) 0.0339(2) 0.0375(7) Uani d . 1 C
C2 0.3404(3) 0.12002(17) 0.0249(2) 0.0464(8) Uani d . 1 C
H2 0.3595 0.0834 0.0742 0.056 Uiso calc R 1 H
C3 0.3860(3) 0.1116(2) -0.0574(3) 0.0624(10) Uani d . 1 C
H3 0.4353 0.0692 -0.0636 0.075 Uiso calc R 1 H
C4 0.3587(4) 0.1659(2) -0.1300(3) 0.0699(11) Uani d . 1 C
H4 0.3892 0.1603 -0.1854 0.084 Uiso calc R 1 H
C5 0.2865(4) 0.2281(2) -0.1206(3) 0.0700(11) Uani d . 1 C
H5 0.2685 0.2649 -0.1697 0.084 Uiso calc R 1 H
C6 0.2401(3) 0.23700(19) -0.0395(2) 0.0556(9) Uani d . 1 C
H6 0.1908 0.2797 -0.0340 0.067 Uiso calc R 1 H
C7 0.1822(3) 0.28740(15) 0.16299(19) 0.0341(6) Uani d . 1 C
C8 0.2977(3) 0.32889(17) 0.1873(2) 0.0489(8) Uani d . 1 C
H8 0.3752 0.3061 0.1838 0.059 Uiso calc R 1 H
C9 0.2985(3) 0.40353(18) 0.2166(3) 0.0573(9) Uani d . 1 C
H9 0.3764 0.4308 0.2326 0.069 Uiso calc R 1 H
C10 0.1847(3) 0.43789(17) 0.2223(2) 0.0476(8) Uani d . 1 C
H10 0.1858 0.4881 0.2428 0.057 Uiso calc R 1 H
C11 0.0700(3) 0.39812(16) 0.1977(2) 0.0443(7) Uani d . 1 C
H11 -0.0073 0.4217 0.2005 0.053 Uiso calc R 1 H
C12 0.0680(3) 0.32302(15) 0.1687(2) 0.0397(7) Uani d . 1 C
H12 -0.0104 0.2962 0.1529 0.048 Uiso calc R 1 H
C13 0.0332(3) 0.14822(15) 0.08357(19) 0.0349(6) Uani d . 1 C
C14 -0.0575(3) 0.18279(17) 0.0058(2) 0.0509(8) Uani d . 1 C
H14 -0.0390 0.2301 -0.0165 0.061 Uiso calc R 1 H
C15 -0.1746(3) 0.1477(2) -0.0388(3) 0.0619(10) Uani d . 1 C
H15 -0.2354 0.1716 -0.0902 0.074 Uiso calc R 1 H
C16 -0.2016(3) 0.0774(2) -0.0073(3) 0.0623(10) Uani d . 1 C
H16 -0.2804 0.0535 -0.0378 0.075 Uiso calc R 1 H
C17 -0.1122(3) 0.0422(2) 0.0692(3) 0.0629(10) Uani d . 1 C
H17 -0.1304 -0.0055 0.0905 0.075 Uiso calc R 1 H
C18 0.0046(3) 0.07783(17) 0.1143(2) 0.0492(8) Uani d . 1 C
H18 0.0648 0.0539 0.1662 0.059 Uiso calc R 1 H
C19 0.3049(3) 0.14075(14) 0.3220(2) 0.0347(6) Uani d . 1 C
C20 0.1910(3) 0.16581(15) 0.3575(2) 0.0376(7) Uani d . 1 C
C21 0.1101(3) 0.1933(2) 0.4940(3) 0.0689(10) Uani d . 1 C
H21A 0.0424 0.1547 0.4840 0.083 Uiso calc R 1 H
H21B 0.0716 0.2392 0.4602 0.083 Uiso calc R 1 H
C22 0.1648(4) 0.2086(3) 0.6010(3) 0.0922(14) Uani d . 1 C
H22A 0.2033 0.1630 0.6337 0.138 Uiso calc R 1 H
H22B 0.0960 0.2253 0.6282 0.138 Uiso calc R 1 H
H22C 0.2306 0.2474 0.6101 0.138 Uiso calc R 1 H
C23 0.4149(3) 0.11601(15) 0.3887(2) 0.0383(7) Uani d . 1 C
H23 0.4122 0.1164 0.4540 0.046 Uiso calc R 1 H
C24 0.5368(3) 0.08890(15) 0.3722(2) 0.0370(7) Uani d . 1 C
C25 0.5706(3) 0.09645(18) 0.2833(2) 0.0482(8) Uani d . 1 C
H25 0.5131 0.1203 0.2299 0.058 Uiso calc R 1 H
C26 0.6878(3) 0.0690(2) 0.2742(2) 0.0553(9) Uani d . 1 C
H26 0.7081 0.0754 0.2146 0.066 Uiso calc R 1 H
C27 0.7767(3) 0.03220(19) 0.3506(2) 0.0530(8) Uani d . 1 C
C28 0.7439(3) 0.02507(19) 0.4383(2) 0.0543(9) Uani d . 1 C
H28 0.8019 0.0011 0.4913 0.065 Uiso calc R 1 H
C29 0.6273(3) 0.05270(17) 0.4491(2) 0.0457(7) Uani d . 1 C
H29 0.6085 0.0470 0.5094 0.055 Uiso calc R 1 H
C30 0.9052(3) 0.0025(2) 0.3386(3) 0.0773(12) Uani d . 1 C
H30A 0.9544 -0.0205 0.3992 0.116 Uiso calc R 1 H
H30B 0.9545 0.0437 0.3222 0.116 Uiso calc R 1 H
H30C 0.8882 -0.0347 0.2869 0.116 Uiso calc R 1 H

loop_
_atom_site_aniso_label
_atom_site_aniso_U_11
_atom_site_aniso_U_22
_atom_site_aniso_U_33
_atom_site_aniso_U_12
_atom_site_aniso_U_13
_atom_site_aniso_U_23
P1 0.0354(4) 0.0325(4) 0.0309(4) 0.0023(3) 0.0081(3) 0.0002(3)
O1 0.0446(12) 0.0684(14) 0.0431(12) 0.0103(11) 0.0103(10) 0.0026(11)
O2 0.0547(13) 0.0765(15) 0.0371(12) 0.0198(11) 0.0183(10) 0.0028(11)
N1 0.0424(14) 0.0415(13) 0.0322(13) 0.0074(11) 0.0091(11) -0.0003(11)
C1 0.0371(15) 0.0419(16) 0.0330(15) -0.0011(13) 0.0087(12) -0.0051(13)
C2 0.0515(19) 0.0441(17) 0.0457(19) 0.0029(14) 0.0171(15) -0.0038(14)
C3 0.064(2) 0.065(2) 0.066(2) 0.0068(18) 0.0294(19) -0.0160(19)
C4 0.080(3) 0.093(3) 0.048(2) -0.003(2) 0.035(2) -0.009(2)
C5 0.089(3) 0.081(3) 0.045(2) 0.007(2) 0.027(2) 0.0127(19)
C6 0.071(2) 0.058(2) 0.0419(19) 0.0113(17) 0.0219(17) 0.0079(16)
C7 0.0382(16) 0.0346(14) 0.0299(15) -0.0014(12) 0.0099(12) 0.0003(12)
C8 0.0415(17) 0.0495(18) 0.058(2) -0.0031(14) 0.0166(15) -0.0107(15)
C9 0.055(2) 0.0483(19) 0.068(2) -0.0172(16) 0.0168(18) -0.0146(17)
C10 0.070(2) 0.0321(15) 0.0403(18) -0.0032(15) 0.0142(16) -0.0020(13)
C11 0.0516(19) 0.0399(16) 0.0429(18) 0.0097(14) 0.0156(15) 0.0033(14)
C12 0.0411(16) 0.0365(15) 0.0423(17) 0.0005(13) 0.0127(13) 0.0003(13)
C13 0.0363(15) 0.0351(15) 0.0320(15) 0.0006(12) 0.0072(12) -0.0032(12)
C14 0.0496(19) 0.0415(17) 0.053(2) 0.0002(14) 0.0001(16) -0.0007(15)
C15 0.054(2) 0.060(2) 0.057(2) 0.0031(17) -0.0084(17) -0.0111(18)
C16 0.052(2) 0.065(2) 0.063(2) -0.0193(18) 0.0056(18) -0.0178(19)
C17 0.068(2) 0.056(2) 0.062(2) -0.0218(18) 0.0126(19) -0.0007(18)
C18 0.0539(19) 0.0475(18) 0.0428(18) -0.0058(15) 0.0076(15) 0.0032(15)
C19 0.0400(16) 0.0303(14) 0.0337(16) -0.0002(12) 0.0100(13) -0.0009(12)
C20 0.0444(17) 0.0340(15) 0.0341(16) 0.0012(13) 0.0102(14) 0.0040(12)
C21 0.059(2) 0.102(3) 0.053(2) 0.015(2) 0.0269(18) -0.002(2)
C22 0.090(3) 0.139(4) 0.060(3) 0.003(3) 0.042(2) -0.024(3)
C23 0.0449(17) 0.0377(15) 0.0306(15) -0.0004(13) 0.0076(13) -0.0015(12)
C24 0.0381(16) 0.0384(15) 0.0320(16) -0.0027(12) 0.0057(13) -0.0042(12)
C25 0.0394(17) 0.061(2) 0.0418(18) 0.0063(15) 0.0076(14) 0.0087(15)
C26 0.051(2) 0.076(2) 0.0424(19) 0.0017(17) 0.0185(16) 0.0074(17)
C27 0.0380(17) 0.065(2) 0.056(2) 0.0028(15) 0.0130(16) 0.0021(17)
C28 0.0409(18) 0.069(2) 0.048(2) 0.0088(16) 0.0036(15) 0.0081(17)
C29 0.0420(17) 0.0582(19) 0.0328(16) 0.0032(15) 0.0034(13) -0.0001(14)
C30 0.047(2) 0.107(3) 0.081(3) 0.017(2) 0.022(2) 0.013(2)

loop_
_atom_type_symbol
_atom_type_description
_atom_type_scat_dispersion_real
_atom_type_scat_dispersion_imag
_atom_type_scat_source
C C 0.0033 0.0016 'International Tables Vol C Tables 4.2.6.8 and 6.1.1.4'
H H 0.0000 0.0000 'International Tables Vol C Tables 4.2.6.8 and 6.1.1.4'
N N 0.0061 0.0033 'International Tables Vol C Tables 4.2.6.8 and 6.1.1.4'
O O 0.0106 0.0060 'International Tables Vol C Tables 4.2.6.8 and 6.1.1.4'
P P 0.1023 0.0942 'International Tables Vol C Tables 4.2.6.8 and 6.1.1.4'

loop_
_geom_angle_atom_site_label_1
_geom_angle_atom_site_label_2
_geom_angle_atom_site_label_3
_geom_angle
_geom_angle_publ_flag
N1 P1 C7 115.43(12) yes
N1 P1 C13 116.77(13) yes
C7 P1 C13 109.93(12) yes
N1 P1 C1 105.35(12) yes
C7 P1 C1 106.00(13) yes
C13 P1 C1 101.69(12) yes
C20 O2 C21 116.3(2) yes
C19 N1 P1 130.39(19) yes
C6 C1 C2 119.1(3) ?
C6 C1 P1 121.9(2) ?
C2 C1 P1 118.8(2) ?
C3 C2 C1 120.1(3) ?
C3 C2 H2 119.9 ?
C1 C2 H2 119.9 ?
C4 C3 C2 120.1(3) ?
C4 C3 H3 120.0 ?
C2 C3 H3 120.0 ?
C5 C4 C3 119.7(3) ?
C5 C4 H4 120.1 ?
C3 C4 H4 120.1 ?
C4 C5 C6 120.8(3) ?
C4 C5 H5 119.6 ?
C6 C5 H5 119.6 ?
C5 C6 C1 120.2(3) ?
C5 C6 H6 119.9 ?
C1 C6 H6 119.9 ?
C12 C7 C8 118.4(3) ?
C12 C7 P1 124.5(2) ?
C8 C7 P1 116.9(2) ?
C9 C8 C7 120.6(3) ?
C9 C8 H8 119.7 ?
C7 C8 H8 119.7 ?
C10 C9 C8 120.3(3) ?
C10 C9 H9 119.8 ?
C8 C9 H9 119.8 ?
C11 C10 C9 119.8(3) ?
C11 C10 H10 120.1 ?
C9 C10 H10 120.1 ?
C10 C11 C12 120.4(3) ?
C10 C11 H11 119.8 ?
C12 C11 H11 119.8 ?
C11 C12 C7 120.5(3) ?
C11 C12 H12 119.8 ?
C7 C12 H12 119.8 ?
C18 C13 C14 118.7(3) ?
C18 C13 P1 118.6(2) ?
C14 C13 P1 122.4(2) ?
C15 C14 C13 120.6(3) ?
C15 C14 H14 119.7 ?
C13 C14 H14 119.7 ?
C16 C15 C14 120.0(3) ?
C16 C15 H15 120.0 ?
C14 C15 H15 120.0 ?
C15 C16 C17 120.0(3) ?
C15 C16 H16 120.0 ?
C17 C16 H16 120.0 ?
C16 C17 C18 119.9(3) ?
C16 C17 H17 120.0 ?
C18 C17 H17 120.0 ?
C13 C18 C17 120.8(3) ?
C13 C18 H18 119.6 ?
C17 C18 H18 119.6 ?
C23 C19 N1 123.2(3) ?
C23 C19 C20 118.9(3) ?
N1 C19 C20 117.8(2) ?
O1 C20 O2 122.8(3) yes
O1 C20 C19 123.2(3) ?
O2 C20 C19 114.0(2) ?
O2 C21 C22 108.0(3) ?
O2 C21 H21A 110.1 ?
C22 C21 H21A 110.1 ?
O2 C21 H21B 110.1 ?
C22 C21 H21B 110.1 ?
H21A C21 H21B 108.4 ?
C21 C22 H22A 109.5 ?
C21 C22 H22B 109.5 ?
H22A C22 H22B 109.5 ?
C21 C22 H22C 109.5 ?
H22A C22 H22C 109.5 ?
H22B C22 H22C 109.5 ?
C19 C23 C24 129.0(3) ?
C19 C23 H23 115.5 ?
C24 C23 H23 115.5 ?
C29 C24 C25 116.7(3) ?
C29 C24 C23 118.6(3) ?
C25 C24 C23 124.6(3) ?
C26 C25 C24 120.7(3) ?
C26 C25 H25 119.6 ?
C24 C25 H25 119.6 ?
C25 C26 C27 122.3(3) ?
C25 C26 H26 118.9 ?
C27 C26 H26 118.9 ?
C28 C27 C26 117.1(3) ?
C28 C27 C30 121.7(3) ?
C26 C27 C30 121.2(3) ?
C29 C28 C27 121.5(3) ?
C29 C28 H28 119.2 ?
C27 C28 H28 119.2 ?
C28 C29 C24 121.6(3) ?
C28 C29 H29 119.2 ?
C24 C29 H29 119.2 ?
C27 C30 H30A 109.5 ?
C27 C30 H30B 109.5 ?
H30A C30 H30B 109.5 ?
C27 C30 H30C 109.5 ?
H30A C30 H30C 109.5 ?
H30B C30 H30C 109.5 ?

loop_
_geom_bond_atom_site_label_1
_geom_bond_atom_site_label_2
_geom_bond_distance
_geom_bond_publ_flag
P1 N1 1.571(2) yes
P1 C7 1.808(3) yes
P1 C13 1.813(3) yes
P1 C1 1.819(3) yes
O1 C20 1.199(3) yes
O2 C20 1.339(3) yes
O2 C21 1.444(4) yes
N1 C19 1.378(3) yes
C1 C6 1.378(4) ?
C1 C2 1.384(4) ?
C2 C3 1.383(4) ?
C2 H2 0.9300 ?
C3 C4 1.373(5) ?
C3 H3 0.9300 ?
C4 C5 1.363(5) ?
C4 H4 0.9300 ?
C5 C6 1.374(5) ?
C5 H5 0.9300 ?
C6 H6 0.9300 ?
C7 C12 1.387(4) ?
C7 C8 1.387(4) ?
C8 C9 1.377(4) ?
C8 H8 0.9300 ?
C9 C10 1.373(4) ?
C9 H9 0.9300 ?
C10 C11 1.364(4) ?
C10 H10 0.9300 ?
C11 C12 1.382(4) ?
C11 H11 0.9300 ?
C12 H12 0.9300 ?
C13 C18 1.374(4) ?
C13 C14 1.386(4) ?
C14 C15 1.377(4) ?
C14 H14 0.9300 ?
C15 C16 1.371(5) ?
C15 H15 0.9300 ?
C16 C17 1.373(5) ?
C16 H16 0.9300 ?
C17 C18 1.380(4) ?
C17 H17 0.9300 ?
C18 H18 0.9300 ?
C19 C23 1.356(4) ?
C19 C20 1.497(4) ?
C21 C22 1.485(5) ?
C21 H21A 0.9700 ?
C21 H21B 0.9700 ?
C22 H22A 0.9600 ?
C22 H22B 0.9600 ?
C22 H22C 0.9600 ?
C23 C24 1.457(4) ?
C23 H23 0.9300 ?
C24 C29 1.391(4) ?
C24 C25 1.402(4) ?
C25 C26 1.373(4) ?
C25 H25 0.9300 ?
C26 C27 1.385(4) ?
C26 H26 0.9300 ?
C27 C28 1.379(5) ?
C27 C30 1.513(4) ?
C28 C29 1.378(4) ?
C28 H28 0.9300 ?
C29 H29 0.9300 ?
C30 H30A 0.9600 ?
C30 H30B 0.9600 ?
C30 H30C 0.9600 ?

loop_
_geom_torsion_atom_site_label_1
_geom_torsion_atom_site_label_2
_geom_torsion_atom_site_label_3
_geom_torsion_atom_site_label_4
_geom_torsion
C7 P1 N1 C19 43.9(3)
C13 P1 N1 C19 -87.6(3)
C1 P1 N1 C19 160.5(2)
N1 P1 C1 C6 -156.7(2)
C7 P1 C1 C6 -33.9(3)
C13 P1 C1 C6 81.0(3)
N1 P1 C1 C2 28.5(3)
C7 P1 C1 C2 151.3(2)
C13 P1 C1 C2 -93.7(2)
C6 C1 C2 C3 -0.7(4)
P1 C1 C2 C3 174.2(2)
C1 C2 C3 C4 0.4(5)
C2 C3 C4 C5 0.1(6)
C3 C4 C5 C6 -0.3(6)
C4 C5 C6 C1 0.1(6)
C2 C1 C6 C5 0.4(5)
P1 C1 C6 C5 -174.3(3)
N1 P1 C7 C12 -117.1(2)
C13 P1 C7 C12 17.5(3)
C1 P1 C7 C12 126.7(2)
N1 P1 C7 C8 56.8(3)
C13 P1 C7 C8 -168.6(2)
C1 P1 C7 C8 -59.4(3)
C12 C7 C8 C9 0.2(5)
P1 C7 C8 C9 -174.1(3)
C7 C8 C9 C10 0.1(5)
C8 C9 C10 C11 -0.8(5)
C9 C10 C11 C12 1.1(5)
C10 C11 C12 C7 -0.8(4)
C8 C7 C12 C11 0.2(4)
P1 C7 C12 C11 174.0(2)
N1 P1 C13 C18 -4.2(3)
C7 P1 C13 C18 -138.2(2)
C1 P1 C13 C18 109.8(2)
N1 P1 C13 C14 -177.3(2)
C7 P1 C13 C14 48.7(3)
C1 P1 C13 C14 -63.3(3)
C18 C13 C14 C15 0.9(5)
P1 C13 C14 C15 174.0(3)
C13 C14 C15 C16 -1.0(5)
C14 C15 C16 C17 0.5(6)
C15 C16 C17 C18 0.1(6)
C14 C13 C18 C17 -0.3(5)
P1 C13 C18 C17 -173.7(3)
C16 C17 C18 C13 -0.2(5)
P1 N1 C19 C23 -158.4(2)
P1 N1 C19 C20 25.1(4)
C21 O2 C20 O1 -0.5(4)
C21 O2 C20 C19 178.3(3)
C23 C19 C20 O1 -175.3(3)
N1 C19 C20 O1 1.4(4)
C23 C19 C20 O2 5.9(4)
N1 C19 C20 O2 -177.5(2)
C20 O2 C21 C22 -166.7(3)
N1 C19 C23 C24 3.4(5)
C20 C19 C23 C24 179.9(3)
C19 C23 C24 C29 -167.7(3)
C19 C23 C24 C25 12.2(5)
C29 C24 C25 C26 0.0(4)
C23 C24 C25 C26 -179.9(3)
C24 C25 C26 C27 0.8(5)
C25 C26 C27 C28 -1.1(5)
C25 C26 C27 C30 180.0(3)
C26 C27 C28 C29 0.6(5)
C30 C27 C28 C29 179.5(3)
C27 C28 C29 C24 0.2(5)
C25 C24 C29 C28 -0.5(4)
C23 C24 C29 C28 179.4(3)

loop_
_cod_related_entry_id
_cod_related_entry_database
_cod_related_entry_code
1 ChemSpider 26231080
